data_7046516
loop_
_publ_author_name
'Yan, Xuechao'
'Feng, Rui'
'Yan, Chunhui'
'Lei, Peng'
'Guo, Shuai'
'Huynh, Han Vinh'

_publ_section_title
;
 A palladacyclic N-heterocyclic carbene system used to probe the donating
 abilities of monoanionic chelators.
;
_journal_issue 23
_journal_name_full 'Dalton transactions (Cambridge, England : 2003)'
_journal_page_first 7830
_journal_page_last 7838
_journal_paper_doi 10.1039/c8dt01618f
_journal_volume 47
_journal_year 2018
_chemical_formula_moiety 'C24 H26 Br N3 Pd'
_chemical_formula_sum 'C24 H26 Br N3 Pd'
_chemical_formula_weight 542.79
_space_group_crystal_system monoclinic
_space_group_IT_number 14
_space_group_name_Hall '-P 2yn'
_space_group_name_H-M_alt 'P 1 21/n 1'
_symmetry_space_group_name_Hall '-P 2yn'
_symmetry_space_group_name_H-M 'P 1 21/n 1'
_atom_sites_solution_hydrogens geom
_atom_sites_solution_primary direct
_atom_sites_solution_secondary difmap
_audit_creation_date 2015-07-01
_audit_creation_method
;
  Olex2 1.1
  (compiled 2011.02.15 svn.r1672, GUI svn.r3494)
;
_audit_update_record
;
2018-02-19 deposited with the CCDC.
2018-05-16 downloaded from the CCDC.
;
_cell_angle_alpha 90.00
_cell_angle_beta 102.488(2)
_cell_angle_gamma 90.00
_cell_formula_units_Z 4
_cell_length_a 12.7217(3)
_cell_length_b 10.2318(3)
_cell_length_c 17.5246(4)
_cell_measurement_reflns_used 3964
_cell_measurement_temperature 101.8
_cell_measurement_theta_max 29.4575
_cell_measurement_theta_min 2.9798
_cell_volume 2227.14(10)
_computing_cell_refinement
;
CrysAlisPro, Agilent Technologies,
Version 1.171.35.11 (release 16-05-2011 CrysAlis171 .NET)
(compiled May 16 2011,17:55:39)
;
_computing_data_collection
;
CrysAlisPro, Agilent Technologies,
Version 1.171.35.11 (release 16-05-2011 CrysAlis171 .NET)
(compiled May 16 2011,17:55:39)
;
_computing_data_reduction
;
CrysAlisPro, Agilent Technologies,
Version 1.171.35.11 (release 16-05-2011 CrysAlis171 .NET)
(compiled May 16 2011,17:55:39)
;
_computing_molecular_graphics
;
O. V. Dolomanov, L. J. Bourhis, R. J. Gildea, J. A. K. Howard and H. Puschmann,
OLEX2: a complete structure solution, refinement and analysis program.
J. Appl. Cryst. (2009). 42, 339-341.
;
_computing_publication_material
;
O. V. Dolomanov, L. J. Bourhis, R. J. Gildea, J. A. K. Howard and H. Puschmann,
OLEX2: a complete structure solution, refinement and analysis program.
J. Appl. Cryst. (2009). 42, 339-341.
;
_computing_structure_refinement 'SHELXL-97 (Sheldrick, 1997)'
_computing_structure_solution 'A short history of SHELX (Sheldrick, 2007)/Bruker'
_diffrn_ambient_temperature 101.8
_diffrn_detector_area_resol_mean 16.0971
_diffrn_measured_fraction_theta_full 0.998
_diffrn_measured_fraction_theta_max 0.998
_diffrn_measurement_details
;
#__ type_ start__ end____ width___ exp.time_
  1 omega   -7.00   45.00   1.0000    5.0000
omega____ theta____ kappa____ phi______ frames
    -      -13.4277   37.0000    0.0000 52

#__ type_ start__ end____ width___ exp.time_
  2 omega  -20.00    6.00   1.0000    5.0000
omega____ theta____ kappa____ phi______ frames
    -      -13.4277  -77.0000 -150.0000 26

#__ type_ start__ end____ width___ exp.time_
  3 omega  -76.00  -44.00   1.0000    5.0000
omega____ theta____ kappa____ phi______ frames
    -      -13.4277  -77.0000 -150.0000 32

#__ type_ start__ end____ width___ exp.time_
  4 omega    4.00   88.00   1.0000    5.0000
omega____ theta____ kappa____ phi______ frames
    -       18.7402   37.0000   90.0000 84

#__ type_ start__ end____ width___ exp.time_
  5 omega  -38.00   19.00   1.0000    5.0000
omega____ theta____ kappa____ phi______ frames
    -       18.7402  -89.0000  161.0000 57
;
_diffrn_measurement_device_type 'Xcalibur, Eos, Gemini'
_diffrn_measurement_method '\w scans'
_diffrn_orient_matrix_UB_11 0.0130712000
_diffrn_orient_matrix_UB_12 0.0409004000
_diffrn_orient_matrix_UB_13 -0.0292838000
_diffrn_orient_matrix_UB_21 -0.0521995000
_diffrn_orient_matrix_UB_22 -0.0099819000
_diffrn_orient_matrix_UB_23 -0.0235508000
_diffrn_orient_matrix_UB_31 -0.0191546000
_diffrn_orient_matrix_UB_32 0.0550703000
_diffrn_orient_matrix_UB_33 0.0174842000
_diffrn_radiation_monochromator graphite
_diffrn_radiation_type 'Mo K\a'
_diffrn_radiation_wavelength 0.7107
_diffrn_reflns_av_R_equivalents 0.0325
_diffrn_reflns_av_unetI/netI 0.0431
_diffrn_reflns_limit_h_max 15
_diffrn_reflns_limit_h_min -15
_diffrn_reflns_limit_k_max 12
_diffrn_reflns_limit_k_min -12
_diffrn_reflns_limit_l_max 20
_diffrn_reflns_limit_l_min -21
_diffrn_reflns_number 10580
_diffrn_reflns_theta_full 26.00
_diffrn_reflns_theta_max 26.00
_diffrn_reflns_theta_min 2.99
_diffrn_source 'Enhance (Mo) X-ray Source'
_exptl_absorpt_coefficient_mu 2.642
_exptl_absorpt_correction_T_max 1.00000
_exptl_absorpt_correction_T_min 0.73734
_exptl_absorpt_correction_type multi-scan
_exptl_absorpt_process_details
;
CrysAlisPro, Agilent Technologies,
Version 1.171.35.11 (release 16-05-2011 CrysAlis171 .NET)
(compiled May 16 2011,17:55:39)
Empirical absorption correction using spherical harmonics,
 implemented in SCALE3 ABSPACK scaling algorithm.
;
_exptl_crystal_colour yellow
_exptl_crystal_density_diffrn 1.619
_exptl_crystal_density_method 'not measured'
_exptl_crystal_description block
_exptl_crystal_F_000 1088
_exptl_crystal_size_max 0.45
_exptl_crystal_size_mid 0.45
_exptl_crystal_size_min 0.40
_refine_diff_density_max 2.580
_refine_diff_density_min -0.475
_refine_diff_density_rms 0.103
_refine_ls_extinction_method none
_refine_ls_goodness_of_fit_ref 1.042
_refine_ls_hydrogen_treatment mixed
_refine_ls_matrix_type full
_refine_ls_number_parameters 266
_refine_ls_number_reflns 4363
_refine_ls_number_restraints 6
_refine_ls_restrained_S_all 1.046
_refine_ls_R_factor_all 0.0412
_refine_ls_R_factor_gt 0.0344
_refine_ls_shift/su_max 0.001
_refine_ls_shift/su_mean 0.000
_refine_ls_structure_factor_coef Fsqd
_refine_ls_weighting_details 'calc w=1/[\s^2^(Fo^2^)+(0.0196P)^2^+6.2328P] where P=(Fo^2^+2Fc^2^)/3'
_refine_ls_weighting_scheme calc
_refine_ls_wR_factor_gt 0.0725
_refine_ls_wR_factor_ref 0.0752
_reflns_number_gt 3874
_reflns_number_total 4363
_reflns_threshold_expression >2sigma(I)
_cod_data_source_file c8dt01618f2.cif
_cod_data_source_block exp_3406
_cod_depositor_comments 'Adding full bibliography for 7046516--7046519.cif.'
_cod_original_cell_volume 2227.13(9)
_cod_database_code 7046516
_reflns_odcompleteness_completeness 99.71
_reflns_odcompleteness_iscentric 1
_reflns_odcompleteness_theta 26.32

loop_
_space_group_symop_id
_space_group_symop_operation_xyz
1 'x, y, z'
2 '-x+1/2, y+1/2, -z+1/2'
3 '-x, -y, -z'
4 'x-1/2, -y-1/2, z-1/2'

loop_
_atom_site_label
_atom_site_type_symbol
_atom_site_fract_x
_atom_site_fract_y
_atom_site_fract_z
_atom_site_U_iso_or_equiv
_atom_site_adp_type
_atom_site_occupancy
_atom_site_symmetry_multiplicity
_atom_site_calc_flag
_atom_site_refinement_flags
Pd1 Pd 0.90023(2) 0.73326(3) 0.131443(15) 0.01141(8) Uani 1 1 d .
Br1 Br 1.05235(3) 0.61892(4) 0.22233(2) 0.02135(11) Uani 1 1 d .
N1 N 0.8588(2) 0.5821(3) 0.05058(17) 0.0152(6) Uani 1 1 d .
C11 C 0.7813(3) 0.8206(4) 0.0587(2) 0.0159(8) Uani 1 1 d U
N2 N 1.0049(2) 0.9799(3) 0.19757(16) 0.0119(6) Uani 1 1 d .
C15 C 0.9080(3) 1.1075(4) 0.3590(2) 0.0182(8) Uani 1 1 d .
H15 H 0.8545 1.0818 0.3863 0.022 Uiso 1 1 calc R
C7 C 0.6452(3) 0.7891(4) -0.0639(2) 0.0188(8) Uani 1 1 d .
H7 H 0.6134 0.7350 -0.1067 0.023 Uiso 1 1 calc R
C12 C 0.9296(3) 0.8880(3) 0.2000(2) 0.0125(7) Uani 1 1 d .
C5 C 0.7763(3) 0.6116(4) -0.0105(2) 0.0162(8) Uani 1 1 d .
C10 C 0.7376(3) 0.9495(4) 0.0599(2) 0.0183(8) Uani 1 1 d .
H10 H 0.7686 1.0064 0.1016 0.022 Uiso 1 1 calc R
C14 C 0.9279(3) 1.0349(4) 0.2958(2) 0.0135(7) Uani 1 1 d .
C16 C 0.9698(3) 1.2181(4) 0.3798(2) 0.0206(9) Uani 1 1 d .
H16 H 0.9589 1.2693 0.4226 0.025 Uiso 1 1 calc R
N3 N 0.8818(2) 0.9207(3) 0.25929(17) 0.0133(6) Uani 1 1 d .
C2 C 0.8797(3) 0.3736(4) -0.0048(2) 0.0260(9) Uani 1 1 d .
H2 H 0.9166 0.2925 -0.0021 0.031 Uiso 1 1 calc R
C22 C 1.0749(3) 0.9766(4) 0.1396(2) 0.0221(9) Uani 1 1 d .
H22 H 1.0533 0.8982 0.1058 0.027 Uiso 1 1 calc R
C19 C 0.7931(3) 0.8439(4) 0.2795(2) 0.0181(8) Uani 1 1 d .
H19 H 0.7776 0.7699 0.2415 0.022 Uiso 1 1 calc R
C18 C 1.0675(3) 1.1859(4) 0.2770(2) 0.0171(8) Uani 1 1 d .
H18 H 1.1205 1.2128 0.2496 0.021 Uiso 1 1 calc R
C13 C 1.0063(3) 1.0733(4) 0.2557(2) 0.0135(7) Uani 1 1 d .
C20 C 0.6909(3) 0.9253(4) 0.2687(2) 0.0233(9) Uani 1 1 d .
H20A H 0.7033 1.0001 0.3045 0.035 Uiso 1 1 calc R
H20B H 0.6324 0.8714 0.2801 0.035 Uiso 1 1 calc R
H20C H 0.6712 0.9568 0.2147 0.035 Uiso 1 1 calc R
C1 C 0.9090(3) 0.4660(4) 0.0534(2) 0.0205(8) Uani 1 1 d .
H1 H 0.9663 0.4471 0.0965 0.025 Uiso 1 1 calc R
C8 C 0.6063(3) 0.9148(4) -0.0584(2) 0.0225(9) Uani 1 1 d .
H8 H 0.5477 0.9471 -0.0969 0.027 Uiso 1 1 calc R
C21 C 0.8273(3) 0.7842(4) 0.3605(2) 0.0269(10) Uani 1 1 d .
H21A H 0.8911 0.7295 0.3626 0.040 Uiso 1 1 calc R
H21B H 0.7685 0.7305 0.3715 0.040 Uiso 1 1 calc R
H21C H 0.8443 0.8540 0.3995 0.040 Uiso 1 1 calc R
C9 C 0.6552(3) 0.9931(4) 0.0050(2) 0.0221(9) Uani 1 1 d .
H9 H 0.6292 1.0793 0.0090 0.027 Uiso 1 1 calc R
C6 C 0.7310(3) 0.7418(4) -0.0066(2) 0.0151(8) Uani 1 1 d .
C17 C 1.0479(3) 1.2565(4) 0.3392(2) 0.0213(9) Uani 1 1 d .
H17 H 1.0886 1.3334 0.3551 0.026 Uiso 1 1 calc R
C3 C 0.7956(3) 0.4013(4) -0.0670(2) 0.0281(10) Uani 1 1 d .
H3 H 0.7740 0.3391 -0.1076 0.034 Uiso 1 1 calc R
C23 C 1.0543(4) 1.0950(5) 0.0871(3) 0.0352(11) Uani 1 1 d .
H23A H 0.9774 1.1002 0.0628 0.053 Uiso 1 1 calc R
H23B H 1.0959 1.0877 0.0463 0.053 Uiso 1 1 calc R
H23C H 1.0761 1.1741 0.1180 0.053 Uiso 1 1 calc R
C4 C 0.7432(3) 0.5195(4) -0.0697(2) 0.0247(9) Uani 1 1 d .
H4 H 0.6845 0.5384 -0.1119 0.030 Uiso 1 1 calc R
C24 C 1.1918(3) 0.9581(5) 0.1802(3) 0.0380(12) Uani 1 1 d .
H24A H 1.2158 1.0329 0.2144 0.057 Uiso 1 1 calc R
H24B H 1.2360 0.9514 0.1410 0.057 Uiso 1 1 calc R
H24C H 1.1992 0.8778 0.2114 0.057 Uiso 1 1 calc R

loop_
_atom_site_aniso_label
_atom_site_aniso_U_11
_atom_site_aniso_U_22
_atom_site_aniso_U_33
_atom_site_aniso_U_23
_atom_site_aniso_U_13
_atom_site_aniso_U_12
Pd1 0.01178(14) 0.01262(15) 0.00967(14) -0.00190(11) 0.00193(10) -0.00008(11)
Br1 0.0205(2) 0.0240(2) 0.0171(2) -0.00050(16) -0.00140(15) 0.00609(16)
N1 0.0167(16) 0.0146(16) 0.0155(15) -0.0028(13) 0.0059(13) -0.0014(13)
C11 0.0204(15) 0.0149(14) 0.0173(14) -0.0005(12) 0.0148(12) -0.0039(12)
N2 0.0108(14) 0.0156(16) 0.0094(14) -0.0042(12) 0.0024(11) -0.0031(12)
C15 0.0168(18) 0.022(2) 0.0162(19) -0.0047(16) 0.0053(15) 0.0009(16)
C7 0.0180(19) 0.026(2) 0.0107(18) 0.0007(16) -0.0002(15) -0.0045(17)
C12 0.0116(17) 0.0133(19) 0.0111(17) -0.0002(14) -0.0011(14) 0.0012(14)
C5 0.0159(18) 0.022(2) 0.0126(17) -0.0017(16) 0.0070(15) -0.0046(16)
C10 0.0177(19) 0.025(2) 0.0152(19) -0.0114(17) 0.0110(15) -0.0113(16)
C14 0.0136(17) 0.0118(18) 0.0138(18) -0.0015(15) -0.0002(14) -0.0019(15)
C16 0.0181(19) 0.023(2) 0.019(2) -0.0105(17) 0.0005(16) 0.0002(17)
N3 0.0131(15) 0.0161(16) 0.0123(15) -0.0042(13) 0.0065(12) -0.0026(13)
C2 0.029(2) 0.019(2) 0.032(2) -0.0081(19) 0.0113(19) -0.0018(18)
C22 0.022(2) 0.031(2) 0.018(2) -0.0112(18) 0.0140(16) -0.0101(18)
C19 0.0170(19) 0.019(2) 0.021(2) -0.0057(17) 0.0106(16) -0.0075(16)
C18 0.0149(18) 0.017(2) 0.0189(19) -0.0015(16) 0.0031(15) -0.0036(16)
C13 0.0121(17) 0.0176(19) 0.0098(17) -0.0024(15) 0.0005(13) 0.0012(15)
C20 0.018(2) 0.030(2) 0.024(2) -0.0056(19) 0.0091(16) -0.0042(18)
C1 0.023(2) 0.022(2) 0.019(2) -0.0027(17) 0.0074(16) 0.0014(17)
C8 0.022(2) 0.029(2) 0.0152(19) 0.0081(17) 0.0003(16) 0.0027(18)
C21 0.034(2) 0.024(2) 0.027(2) 0.0058(18) 0.0135(19) -0.0021(19)
C9 0.036(2) 0.0103(19) 0.025(2) 0.0066(16) 0.0195(19) 0.0050(17)
C6 0.0138(17) 0.019(2) 0.0138(18) -0.0002(16) 0.0052(14) -0.0067(15)
C17 0.0182(19) 0.019(2) 0.024(2) -0.0079(17) 0.0002(16) -0.0045(17)
C3 0.027(2) 0.031(2) 0.027(2) -0.016(2) 0.0062(18) -0.0045(19)
C23 0.053(3) 0.034(3) 0.024(2) -0.003(2) 0.018(2) -0.019(2)
C4 0.023(2) 0.028(2) 0.021(2) -0.0080(18) 0.0012(17) -0.0028(18)
C24 0.020(2) 0.047(3) 0.052(3) -0.024(3) 0.019(2) -0.009(2)

loop_
_atom_type_symbol
_atom_type_description
_atom_type_scat_dispersion_real
_atom_type_scat_dispersion_imag
_atom_type_scat_source
C C 0.0033 0.0016 'International Tables Vol C Tables 4.2.6.8 and 6.1.1.4'
H H 0.0000 0.0000 'International Tables Vol C Tables 4.2.6.8 and 6.1.1.4'
Br Br -0.2901 2.4595 'International Tables Vol C Tables 4.2.6.8 and 6.1.1.4'
N N 0.0061 0.0033 'International Tables Vol C Tables 4.2.6.8 and 6.1.1.4'
Pd Pd -0.9988 1.0072 'International Tables Vol C Tables 4.2.6.8 and 6.1.1.4'

loop_
_geom_angle_atom_site_label_1
_geom_angle_atom_site_label_2
_geom_angle_atom_site_label_3
_geom_angle
N1 Pd1 Br1 97.60(9)
C11 Pd1 Br1 178.97(11)
C11 Pd1 N1 81.42(14)
C11 Pd1 C12 92.72(15)
C12 Pd1 Br1 88.25(10)
C12 Pd1 N1 174.04(13)
C5 N1 Pd1 114.1(2)
C1 N1 Pd1 125.5(3)
C1 N1 C5 120.3(3)
C10 C11 Pd1 130.9(3)
C10 C11 C6 115.0(3)
C6 C11 Pd1 114.2(3)
C12 N2 C22 122.6(3)
C12 N2 C13 110.6(3)
C13 N2 C22 126.8(3)
C14 C15 H15 121.5
C16 C15 H15 121.5
C16 C15 C14 117.0(3)
C8 C7 H7 119.8
C8 C7 C6 120.4(4)
C6 C7 H7 119.8
N2 C12 Pd1 125.6(2)
N2 C12 N3 106.9(3)
N3 C12 Pd1 127.4(3)
N1 C5 C6 114.3(3)
N1 C5 C4 119.4(4)
C4 C5 C6 126.3(3)
C11 C10 H10 118.6
C9 C10 C11 122.9(4)
C9 C10 H10 118.6
N3 C14 C15 132.5(3)
C13 C14 C15 121.2(3)
C13 C14 N3 106.3(3)
C15 C16 H16 119.3
C15 C16 C17 121.5(3)
C17 C16 H16 119.3
C12 N3 C14 110.1(3)
C12 N3 C19 123.0(3)
C14 N3 C19 126.9(3)
C1 C2 H2 120.6
C3 C2 H2 120.6
C3 C2 C1 118.8(4)
N2 C22 H22 107.1
N2 C22 C23 110.3(3)
N2 C22 C24 110.8(3)
C23 C22 H22 107.1
C23 C22 C24 114.2(4)
C24 C22 H22 107.1
N3 C19 H19 107.0
N3 C19 C20 110.8(3)
N3 C19 C21 110.9(3)
C20 C19 H19 107.0
C21 C19 H19 107.0
C21 C19 C20 113.6(3)
C13 C18 H18 121.3
C17 C18 H18 121.3
C17 C18 C13 117.4(3)
N2 C13 C14 106.1(3)
N2 C13 C18 132.8(3)
C18 C13 C14 121.1(3)
C19 C20 H20A 109.5
C19 C20 H20B 109.5
C19 C20 H20C 109.5
H20A C20 H20B 109.5
H20A C20 H20C 109.5
H20B C20 H20C 109.5
N1 C1 C2 121.8(4)
N1 C1 H1 119.1
C2 C1 H1 119.1
C7 C8 H8 120.7
C7 C8 C9 118.7(4)
C9 C8 H8 120.7
C19 C21 H21A 109.5
C19 C21 H21B 109.5
C19 C21 H21C 109.5
H21A C21 H21B 109.5
H21A C21 H21C 109.5
H21B C21 H21C 109.5
C10 C9 C8 121.6(4)
C10 C9 H9 119.2
C8 C9 H9 119.2
C11 C6 C5 116.0(3)
C7 C6 C11 121.5(4)
C7 C6 C5 122.5(3)
C16 C17 H17 119.1
C18 C17 C16 121.8(4)
C18 C17 H17 119.1
C2 C3 H3 120.2
C4 C3 C2 119.6(4)
C4 C3 H3 120.2
C22 C23 H23A 109.5
C22 C23 H23B 109.5
C22 C23 H23C 109.5
H23A C23 H23B 109.5
H23A C23 H23C 109.5
H23B C23 H23C 109.5
C5 C4 H4 120.0
C3 C4 C5 120.1(4)
C3 C4 H4 120.0
C22 C24 H24A 109.5
C22 C24 H24B 109.5
C22 C24 H24C 109.5
H24A C24 H24B 109.5
H24A C24 H24C 109.5
H24B C24 H24C 109.5

loop_
_geom_bond_atom_site_label_1
_geom_bond_atom_site_label_2
_geom_bond_distance
Pd1 Br1 2.5134(5)
Pd1 N1 2.087(3)
Pd1 C11 1.969(4)
Pd1 C12 1.973(4)
N1 C5 1.360(5)
N1 C1 1.345(5)
C11 C10 1.433(5)
C11 C6 1.433(5)
N2 C12 1.350(4)
N2 C22 1.489(4)
N2 C13 1.394(4)
C15 H15 0.9500
C15 C14 1.401(5)
C15 C16 1.381(5)
C7 H7 0.9500
C7 C8 1.389(6)
C7 C6 1.399(5)
C12 N3 1.355(4)
C5 C6 1.458(5)
C5 C4 1.398(5)
C10 H10 0.9500
C10 C9 1.337(6)
C14 N3 1.398(5)
C14 C13 1.395(5)
C16 H16 0.9500
C16 C17 1.397(5)
N3 C19 1.480(4)
C2 H2 0.9500
C2 C1 1.381(5)
C2 C3 1.381(6)
C22 H22 1.0000
C22 C23 1.510(6)
C22 C24 1.515(6)
C19 H19 1.0000
C19 C20 1.520(5)
C19 C21 1.519(5)
C18 H18 0.9500
C18 C13 1.395(5)
C18 C17 1.375(5)
C20 H20A 0.9800
C20 H20B 0.9800
C20 H20C 0.9800
C1 H1 0.9500
C8 H8 0.9500
C8 C9 1.401(6)
C21 H21A 0.9800
C21 H21B 0.9800
C21 H21C 0.9800
C9 H9 0.9500
C17 H17 0.9500
C3 H3 0.9500
C3 C4 1.376(6)
C23 H23A 0.9800
C23 H23B 0.9800
C23 H23C 0.9800
C4 H4 0.9500
C24 H24A 0.9800
C24 H24B 0.9800
C24 H24C 0.9800

loop_
_geom_torsion_atom_site_label_1
_geom_torsion_atom_site_label_2
_geom_torsion_atom_site_label_3
_geom_torsion_atom_site_label_4
_geom_torsion
Pd1 N1 C5 C6 -1.5(4)
Pd1 N1 C5 C4 178.2(3)
Pd1 N1 C1 C2 -176.7(3)
Pd1 C11 C10 C9 -179.9(3)
Pd1 C11 C6 C7 -179.9(3)
Pd1 C11 C6 C5 -1.3(4)
Pd1 C12 N3 C14 177.6(3)
Pd1 C12 N3 C19 -3.0(5)
Br1 Pd1 N1 C5 -179.0(2)
Br1 Pd1 N1 C1 -2.0(3)
Br1 Pd1 C11 C10 -160(5)
Br1 Pd1 C11 C6 19(6)
Br1 Pd1 C12 N2 83.5(3)
Br1 Pd1 C12 N3 -94.2(3)
N1 Pd1 C11 C10 -178.9(3)
N1 Pd1 C11 C6 0.4(2)
N1 Pd1 C12 N2 -85.3(13)
N1 Pd1 C12 N3 96.9(12)
N1 C5 C6 C11 1.9(4)
N1 C5 C6 C7 -179.5(3)
N1 C5 C4 C3 -1.6(6)
C11 Pd1 N1 C5 0.7(2)
C11 Pd1 N1 C1 177.7(3)
C11 Pd1 C12 N2 -96.2(3)
C11 Pd1 C12 N3 86.1(3)
C11 C10 C9 C8 -0.5(6)
N2 C12 N3 C14 -0.4(4)
N2 C12 N3 C19 178.9(3)
C15 C14 N3 C12 -179.7(4)
C15 C14 N3 C19 1.0(6)
C15 C14 C13 N2 179.7(3)
C15 C14 C13 C18 -0.3(6)
C15 C16 C17 C18 -0.3(6)
C7 C8 C9 C10 -0.2(6)
C12 Pd1 N1 C5 -10.3(13)
C12 Pd1 N1 C1 166.7(11)
C12 Pd1 C11 C10 0.0(3)
C12 Pd1 C11 C6 179.2(3)
C12 N2 C22 C23 117.1(4)
C12 N2 C22 C24 -115.4(4)
C12 N2 C13 C14 0.4(4)
C12 N2 C13 C18 -179.6(4)
C12 N3 C19 C20 -117.3(4)
C12 N3 C19 C21 115.5(4)
C5 N1 C1 C2 0.2(5)
C10 C11 C6 C7 -0.5(5)
C10 C11 C6 C5 178.1(3)
C14 C15 C16 C17 0.5(6)
C14 N3 C19 C20 61.9(5)
C14 N3 C19 C21 -65.3(5)
C16 C15 C14 N3 -179.8(4)
C16 C15 C14 C13 -0.2(6)
N3 C14 C13 N2 -0.6(4)
N3 C14 C13 C18 179.3(3)
C2 C3 C4 C5 1.1(6)
C22 N2 C12 Pd1 1.6(5)
C22 N2 C12 N3 179.7(3)
C22 N2 C13 C14 -179.3(3)
C22 N2 C13 C18 0.7(6)
C13 N2 C12 Pd1 -178.1(2)
C13 N2 C12 N3 0.0(4)
C13 N2 C22 C23 -63.2(5)
C13 N2 C22 C24 64.2(5)
C13 C14 N3 C12 0.7(4)
C13 C14 N3 C19 -178.6(3)
C13 C18 C17 C16 -0.3(6)
C1 N1 C5 C6 -178.7(3)
C1 N1 C5 C4 1.0(5)
C1 C2 C3 C4 0.0(6)
C8 C7 C6 C11 -0.2(5)
C8 C7 C6 C5 -178.7(3)
C6 C11 C10 C9 0.9(5)
C6 C7 C8 C9 0.6(5)
C6 C5 C4 C3 178.1(4)
C17 C18 C13 N2 -179.5(4)
C17 C18 C13 C14 0.6(5)
C3 C2 C1 N1 -0.7(6)
C4 C5 C6 C11 -177.8(3)
C4 C5 C6 C7 0.8(6)
